data_1010757
loop_
_publ_author_name
'Peacock, M A'
'Berry, L G'

_publ_section_title
;
Roentgenographic observations on ore minerals
;
_journal_coden_ASTM UTSGAL
_journal_name_full
;
University of Toronto Studies, Geological Series
;
_journal_page_first 47
_journal_page_last 69
_journal_volume 44
_journal_year 1940
_chemical_compound_source 'from Eisleben, Thuringia, Germany'
_chemical_formula_structural 'Ni11 As8'
_chemical_formula_sum 'As8 Ni11'
_chemical_name_mineral Maucherite
_chemical_name_systematic 'Nickel arsenide (11/8)'
_space_group_IT_number 92
_symmetry_cell_setting tetragonal
_symmetry_Int_Tables_number 92
_symmetry_space_group_name_Hall 'P 4abw 2nw'
_symmetry_space_group_name_H-M 'P 41 21 2'
_cell_angle_alpha 90
_cell_angle_beta 90
_cell_angle_gamma 90
_cell_formula_units_Z 4
_cell_length_a 6.844(1)
_cell_length_b 6.844
_cell_length_c 21.83(5)
_cell_volume 1022.5
_cod_database_code 1010757

loop_
_symmetry_equiv_pos_as_xyz
x,y,z
-x,-y,1/2+z
1/2-y,1/2+x,1/4+z
1/2+y,1/2-x,3/4+z
y,x,-z
-y,-x,1/2-z
1/2-x,1/2+y,1/4-z
1/2+x,1/2-y,3/4-z

loop_
_atom_site_label
_atom_site_fract_x
_atom_site_fract_y
_atom_site_fract_z
? ? ? ?
